data_4085038
loop_
_publ_author_name
'Wilfling, Petra'
'Schittelkopf, Kathrin'
'Flock, Michaela'
'Herber, Rolfe H.'
'Power, Philip P.'
'Fischer, Roland C.'

_publ_section_title
;
 Influence of Ligand Modifications on Structural and Spectroscopic
 Properties in Terphenyl Based Heavier Group 14 Carbene Homologues
;
_journal_issue 11
_journal_name_full Organometallics
_journal_page_first 2222
_journal_paper_doi 10.1021/om500946e
_journal_volume 34
_journal_year 2015
_chemical_formula_sum 'C48 H48 Cl2 Pb'
_chemical_formula_weight 902.95
_chemical_name_systematic
; 
 ? 
;
_space_group_IT_number 14
_symmetry_cell_setting monoclinic
_symmetry_space_group_name_Hall '-P 2ybc'
_symmetry_space_group_name_H-M 'P 1 21/c 1'
_atom_sites_solution_hydrogens geom
_atom_sites_solution_primary direct
_atom_sites_solution_secondary difmap
_audit_creation_method SHELXL-97
_cell_angle_alpha 90.00
_cell_angle_beta 96.8810(10)
_cell_angle_gamma 90.00
_cell_formula_units_Z 4
_cell_length_a 11.1869(5)
_cell_length_b 14.3690(6)
_cell_length_c 24.6932(10)
_cell_measurement_reflns_used 9929
_cell_measurement_temperature 100(2)
_cell_measurement_theta_max 32.89
_cell_measurement_theta_min 2.18
_cell_volume 3940.7(3)
_computing_cell_refinement 'Bruker SAINT'
_computing_data_collection 'Bruker APEX2'
_computing_data_reduction 'Bruker SAINT'
_computing_molecular_graphics 'Bruker SHELXTL'
_computing_publication_material 'Bruker SHELXTL'
_computing_structure_refinement 'SHELXL-97 (Sheldrick, 2008)'
_computing_structure_solution 'SHELXS-97 (Sheldrick, 2008)'
_diffrn_ambient_temperature 100(2)
_diffrn_measured_fraction_theta_full 0.993
_diffrn_measured_fraction_theta_max 0.993
_diffrn_measurement_device_type 'Bruker APEX-II CCD'
_diffrn_measurement_method '\f and \w scans'
_diffrn_radiation_monochromator graphite
_diffrn_radiation_source 'fine-focus sealed tube'
_diffrn_radiation_type MoK\a
_diffrn_radiation_wavelength 0.71073
_diffrn_reflns_av_R_equivalents 0.0317
_diffrn_reflns_av_sigmaI/netI 0.0218
_diffrn_reflns_limit_h_max 13
_diffrn_reflns_limit_h_min -13
_diffrn_reflns_limit_k_max 17
_diffrn_reflns_limit_k_min -17
_diffrn_reflns_limit_l_max 30
_diffrn_reflns_limit_l_min -29
_diffrn_reflns_number 42870
_diffrn_reflns_theta_full 26.00
_diffrn_reflns_theta_max 26.00
_diffrn_reflns_theta_min 1.66
_exptl_absorpt_coefficient_mu 4.450
_exptl_absorpt_correction_T_max 0.700
_exptl_absorpt_correction_T_min 0.542
_exptl_absorpt_correction_type multi-scan
_exptl_absorpt_process_details SADABS
_exptl_crystal_colour purple
_exptl_crystal_density_diffrn 1.522
_exptl_crystal_density_method 'not measured'
_exptl_crystal_description Block
_exptl_crystal_F_000 1808
_exptl_crystal_size_max 0.14
_exptl_crystal_size_mid 0.12
_exptl_crystal_size_min 0.08
_refine_diff_density_max 0.698
_refine_diff_density_min -0.584
_refine_diff_density_rms 0.076
_refine_ls_extinction_method none
_refine_ls_goodness_of_fit_ref 1.139
_refine_ls_hydrogen_treatment constr
_refine_ls_matrix_type full
_refine_ls_number_parameters 472
_refine_ls_number_reflns 7697
_refine_ls_number_restraints 0
_refine_ls_restrained_S_all 1.139
_refine_ls_R_factor_all 0.0211
_refine_ls_R_factor_gt 0.0172
_refine_ls_shift/su_max 0.003
_refine_ls_shift/su_mean 0.000
_refine_ls_structure_factor_coef Fsqd
_refine_ls_weighting_details 'calc w=1/[\s^2^(Fo^2^)+(0.0182P)^2^+4.2902P] where P=(Fo^2^+2Fc^2^)/3'
_refine_ls_weighting_scheme calc
_refine_ls_wR_factor_gt 0.0403
_refine_ls_wR_factor_ref 0.0497
_reflns_number_gt 7014
_reflns_number_total 7697
_reflns_threshold_expression >2sigma(I)
_cod_data_source_file om500946e_si_002.cif
_cod_data_source_block Pb(Ar#-4-Cl)2
_cod_depositor_comments
;
The following automatic conversions were performed:

'_symmetry_cell_setting' value 'Monoclinic' changed to 'monoclinic'
according to
/home/saulius/struct/COD-crude-data--automatic-downloads/rss-feeds/ACS/lib/dictionaries/cif_core.dic
dictionary named 'cif_core.dic' version 2.4.2 from
2011-04-26.

'_exptl_absorpt_correction_type' value 'Multi-Scan'
changed to 'multi-scan' according to
/home/saulius/struct/COD-crude-data--automatic-downloads/rss-feeds/ACS/lib/dictionaries/cif_core.dic
dictionary named 'cif_core.dic' version 2.4.2 from 2011-04-26.

Automatic conversion script
Id: cif_fix_values 2935 2014-11-11 08:27:57Z andrius 

 Adding full bibliography for 4085033--4085041.cif.
;
_cod_original_sg_symbol_H-M P2(1)/c
_cod_database_code 4085038

loop_
_symmetry_equiv_pos_as_xyz
'x, y, z'
'-x, y+1/2, -z+1/2'
'-x, -y, -z'
'x, -y-1/2, z-1/2'

loop_
_atom_site_label
_atom_site_type_symbol
_atom_site_fract_x
_atom_site_fract_y
_atom_site_fract_z
_atom_site_U_iso_or_equiv
_atom_site_adp_type
_atom_site_occupancy
_atom_site_symmetry_multiplicity
_atom_site_calc_flag
_atom_site_refinement_flags
Pb1 Pb 0.150817(8) 0.342105(6) 0.100979(3) 0.01475(4) Uani 1 1 d .
C44 C 0.1425(2) -0.0275(2) 0.09839(10) 0.0205(6) Uani 1 1 d .
H44 H 0.0661 -0.0552 0.0879 0.025 Uiso 1 1 calc R
Cl2 Cl 0.50827(6) 0.15656(5) -0.07663(3) 0.02328(14) Uani 1 1 d .
Cl1 Cl 0.15989(6) 0.32716(4) 0.37904(2) 0.01973(13) Uani 1 1 d .
C1 C 0.1808(2) 0.33183(16) 0.19649(10) 0.0136(5) Uani 1 1 d .
C20 C 0.4227(2) 0.59927(18) 0.19222(10) 0.0171(5) Uani 1 1 d .
H20 H 0.4033 0.6620 0.1826 0.021 Uiso 1 1 calc R
C7 C -0.0099(2) 0.23640(17) 0.18081(10) 0.0138(5) Uani 1 1 d .
C4 C 0.1657(2) 0.33039(17) 0.30848(9) 0.0142(5) Uani 1 1 d .
C5 C 0.2554(2) 0.38122(17) 0.28851(10) 0.0152(5) Uani 1 1 d .
H5 H 0.3117 0.4151 0.3128 0.018 Uiso 1 1 calc R
C15 C -0.1154(2) 0.39187(18) 0.16148(11) 0.0199(6) Uani 1 1 d .
H15A H -0.1871 0.4154 0.1389 0.030 Uiso 1 1 calc R
H15B H -0.0441 0.4248 0.1521 0.030 Uiso 1 1 calc R
H15C H -0.1238 0.4022 0.2001 0.030 Uiso 1 1 calc R
C19 C 0.5422(2) 0.57127(18) 0.19662(9) 0.0171(5) Uani 1 1 d .
C18 C 0.5677(2) 0.47841(19) 0.20893(10) 0.0181(5) Uani 1 1 d .
H18 H 0.6488 0.4576 0.2114 0.022 Uiso 1 1 calc R
C8 C -0.0114(2) 0.13881(18) 0.17654(10) 0.0163(5) Uani 1 1 d .
C16 C 0.3583(2) 0.44528(17) 0.21478(9) 0.0141(5) Uani 1 1 d .
C3 C 0.0803(2) 0.28271(17) 0.27400(10) 0.0144(5) Uani 1 1 d .
H3 H 0.0179 0.2492 0.2882 0.017 Uiso 1 1 calc R
C17 C 0.4782(2) 0.41517(18) 0.21778(10) 0.0156(5) Uani 1 1 d .
C22 C 0.5100(3) 0.31534(19) 0.23170(12) 0.0247(6) Uani 1 1 d .
H22A H 0.5920 0.3025 0.2235 0.037 Uiso 1 1 calc R
H22B H 0.4533 0.2740 0.2100 0.037 Uiso 1 1 calc R
H22C H 0.5054 0.3047 0.2706 0.037 Uiso 1 1 calc R
C6 C 0.2632(2) 0.38277(17) 0.23244(10) 0.0135(5) Uani 1 1 d .
C12 C -0.1021(2) 0.28883(18) 0.15123(10) 0.0164(5) Uani 1 1 d .
C21 C 0.3303(2) 0.53836(17) 0.20144(10) 0.0166(5) Uani 1 1 d .
C23 C 0.6411(3) 0.63828(19) 0.18736(11) 0.0232(6) Uani 1 1 d .
H23A H 0.6080 0.6888 0.1635 0.035 Uiso 1 1 calc R
H23B H 0.7035 0.6055 0.1702 0.035 Uiso 1 1 calc R
H23C H 0.6763 0.6641 0.2224 0.035 Uiso 1 1 calc R
C13 C 0.0783(2) 0.08015(18) 0.21194(11) 0.0206(6) Uani 1 1 d .
H13A H 0.0597 0.0141 0.2055 0.031 Uiso 1 1 calc R
H13B H 0.0740 0.0950 0.2504 0.031 Uiso 1 1 calc R
H13C H 0.1596 0.0932 0.2029 0.031 Uiso 1 1 calc R
C10 C -0.1835(2) 0.14805(19) 0.10627(11) 0.0200(6) Uani 1 1 d .
C24 C 0.2027(2) 0.5744(2) 0.19838(13) 0.0278(7) Uani 1 1 d .
H24A H 0.1763 0.5730 0.2348 0.042 Uiso 1 1 calc R
H24B H 0.1494 0.5351 0.1736 0.042 Uiso 1 1 calc R
H24C H 0.1996 0.6385 0.1847 0.042 Uiso 1 1 calc R
C11 C -0.1862(2) 0.24363(19) 0.11408(10) 0.0193(6) Uani 1 1 d .
H11 H -0.2472 0.2793 0.0935 0.023 Uiso 1 1 calc R
C9 C -0.0981(2) 0.09658(19) 0.13934(10) 0.0192(6) Uani 1 1 d .
H9 H -0.0991 0.0307 0.1364 0.023 Uiso 1 1 calc R
C2 C 0.0873(2) 0.28463(16) 0.21797(10) 0.0136(5) Uani 1 1 d .
C14 C -0.2671(3) 0.1001(2) 0.06231(11) 0.0264(6) Uani 1 1 d .
H14A H -0.3412 0.1365 0.0545 0.040 Uiso 1 1 calc R
H14B H -0.2868 0.0378 0.0748 0.040 Uiso 1 1 calc R
H14C H -0.2276 0.0948 0.0291 0.040 Uiso 1 1 calc R
C39 C 0.4919(2) 0.45496(19) 0.07476(10) 0.0203(6) Uani 1 1 d .
H39A H 0.5343 0.5070 0.0942 0.030 Uiso 1 1 calc R
H39B H 0.5395 0.4316 0.0468 0.030 Uiso 1 1 calc R
H39C H 0.4804 0.4050 0.1007 0.030 Uiso 1 1 calc R
C25 C 0.2943(2) 0.26550(17) 0.05569(9) 0.0142(5) Uani 1 1 d .
C26 C 0.3291(2) 0.32478(17) 0.01489(10) 0.0142(5) Uani 1 1 d .
C31 C 0.2959(2) 0.42588(17) 0.01558(9) 0.0147(5) Uani 1 1 d .
C32 C 0.1901(2) 0.45880(18) -0.01525(10) 0.0170(5) Uani 1 1 d .
C47 C 0.1913(3) -0.16118(19) 0.16387(12) 0.0255(6) Uani 1 1 d .
H47A H 0.1818 -0.1499 0.2023 0.038 Uiso 1 1 calc R
H47B H 0.2558 -0.2067 0.1615 0.038 Uiso 1 1 calc R
H47C H 0.1158 -0.1854 0.1449 0.038 Uiso 1 1 calc R
C27 C 0.3944(2) 0.29259(18) -0.02592(10) 0.0165(5) Uani 1 1 d .
H27 H 0.4164 0.3337 -0.0532 0.020 Uiso 1 1 calc R
C40 C 0.2852(2) 0.09580(17) 0.08866(10) 0.0143(5) Uani 1 1 d .
C30 C 0.3255(2) 0.17119(17) 0.05349(10) 0.0144(5) Uani 1 1 d .
C35 C 0.3337(2) 0.57971(18) 0.05222(10) 0.0183(5) Uani 1 1 d .
H35 H 0.3831 0.6212 0.0750 0.022 Uiso 1 1 calc R
C33 C 0.1578(2) 0.55124(18) -0.01017(10) 0.0198(6) Uani 1 1 d .
H33 H 0.0864 0.5735 -0.0308 0.024 Uiso 1 1 calc R
C41 C 0.3659(2) 0.05388(17) 0.12933(10) 0.0155(5) Uani 1 1 d .
C36 C 0.3707(2) 0.48774(18) 0.04795(9) 0.0166(5) Uani 1 1 d .
C28 C 0.4266(2) 0.19973(19) -0.02599(10) 0.0166(5) Uani 1 1 d .
C43 C 0.2231(2) -0.07097(18) 0.13752(10) 0.0188(5) Uani 1 1 d .
C29 C 0.3933(2) 0.13908(18) 0.01293(10) 0.0160(5) Uani 1 1 d .
H29 H 0.4163 0.0755 0.0123 0.019 Uiso 1 1 calc R
C34 C 0.2274(2) 0.61261(18) 0.02444(10) 0.0186(5) Uani 1 1 d .
C42 C 0.3327(2) -0.02853(18) 0.15315(10) 0.0171(5) Uani 1 1 d .
H42 H 0.3871 -0.0564 0.1810 0.021 Uiso 1 1 calc R
C37 C 0.1126(2) 0.39471(19) -0.05308(11) 0.0213(6) Uani 1 1 d .
H37A H 0.0379 0.4268 -0.0671 0.032 Uiso 1 1 calc R
H37B H 0.0934 0.3388 -0.0331 0.032 Uiso 1 1 calc R
H37C H 0.1562 0.3769 -0.0836 0.032 Uiso 1 1 calc R
C45 C 0.1710(2) 0.05574(18) 0.07420(10) 0.0180(5) Uani 1 1 d .
C48 C 0.0814(2) 0.1011(2) 0.03145(11) 0.0257(6) Uani 1 1 d .
H48A H 0.0066 0.0649 0.0271 0.039 Uiso 1 1 calc R
H48B H 0.1151 0.1033 -0.0034 0.039 Uiso 1 1 calc R
H48C H 0.0644 0.1645 0.0430 0.039 Uiso 1 1 calc R
C38 C 0.1860(3) 0.71175(19) 0.03183(12) 0.0262(6) Uani 1 1 d .
H38A H 0.1363 0.7141 0.0619 0.039 Uiso 1 1 calc R
H38B H 0.1385 0.7330 -0.0018 0.039 Uiso 1 1 calc R
H38C H 0.2563 0.7522 0.0402 0.039 Uiso 1 1 calc R
C46 C 0.4887(2) 0.0939(2) 0.14678(11) 0.0215(6) Uani 1 1 d .
H46A H 0.5067 0.0896 0.1865 0.032 Uiso 1 1 calc R
H46B H 0.4904 0.1593 0.1356 0.032 Uiso 1 1 calc R
H46C H 0.5492 0.0589 0.1295 0.032 Uiso 1 1 calc R

loop_
_atom_site_aniso_label
_atom_site_aniso_U_11
_atom_site_aniso_U_22
_atom_site_aniso_U_33
_atom_site_aniso_U_23
_atom_site_aniso_U_13
_atom_site_aniso_U_12
Pb1 0.01439(6) 0.01730(6) 0.01295(5) 0.00191(4) 0.00323(4) 0.00337(4)
C44 0.0210(14) 0.0207(14) 0.0205(13) -0.0007(11) 0.0046(11) -0.0029(11)
Cl2 0.0240(4) 0.0263(4) 0.0213(3) -0.0049(3) 0.0104(3) 0.0019(3)
Cl1 0.0260(3) 0.0210(3) 0.0124(3) 0.0010(2) 0.0030(2) 0.0009(3)
C1 0.0141(13) 0.0096(12) 0.0173(12) -0.0003(9) 0.0031(10) 0.0033(10)
C20 0.0237(14) 0.0127(12) 0.0146(12) -0.0003(10) 0.0008(10) -0.0009(11)
C7 0.0120(12) 0.0156(13) 0.0149(11) -0.0015(10) 0.0056(9) -0.0039(10)
C4 0.0192(13) 0.0133(12) 0.0104(11) 0.0006(9) 0.0035(9) 0.0057(10)
C5 0.0160(13) 0.0117(12) 0.0172(12) -0.0012(10) -0.0010(10) 0.0020(10)
C15 0.0167(14) 0.0193(14) 0.0240(13) -0.0008(11) 0.0037(11) 0.0032(11)
C19 0.0192(14) 0.0225(14) 0.0095(11) -0.0011(10) 0.0011(9) -0.0062(11)
C18 0.0158(13) 0.0234(14) 0.0150(12) -0.0012(10) 0.0017(10) -0.0011(11)
C8 0.0147(13) 0.0173(13) 0.0178(12) 0.0003(10) 0.0058(10) -0.0011(10)
C16 0.0165(13) 0.0141(12) 0.0114(11) -0.0014(9) 0.0002(9) -0.0028(10)
C3 0.0133(13) 0.0108(12) 0.0200(12) 0.0012(10) 0.0059(10) 0.0019(10)
C17 0.0174(13) 0.0155(13) 0.0141(11) -0.0011(10) 0.0029(10) 0.0010(10)
C22 0.0188(14) 0.0174(14) 0.0380(16) 0.0027(12) 0.0037(12) 0.0021(11)
C6 0.0139(13) 0.0102(12) 0.0164(12) 0.0011(9) 0.0017(10) 0.0029(10)
C12 0.0158(13) 0.0183(13) 0.0163(12) 0.0000(10) 0.0069(10) 0.0002(11)
C21 0.0181(13) 0.0153(13) 0.0158(12) -0.0010(10) 0.0001(10) 0.0000(10)
C23 0.0234(15) 0.0223(14) 0.0243(14) 0.0002(11) 0.0046(11) -0.0068(12)
C13 0.0248(15) 0.0145(13) 0.0219(13) -0.0021(11) 0.0009(11) 0.0008(11)
C10 0.0143(13) 0.0257(15) 0.0202(13) -0.0031(11) 0.0030(10) -0.0052(11)
C24 0.0211(15) 0.0173(14) 0.0445(18) 0.0044(13) 0.0017(13) 0.0021(12)
C11 0.0128(13) 0.0258(15) 0.0197(13) 0.0008(11) 0.0028(10) 0.0021(11)
C9 0.0202(14) 0.0158(13) 0.0223(13) -0.0028(10) 0.0057(11) -0.0054(11)
C2 0.0136(12) 0.0100(12) 0.0171(12) -0.0017(9) 0.0015(10) 0.0031(10)
C14 0.0206(15) 0.0300(16) 0.0276(14) -0.0051(12) -0.0018(12) -0.0060(12)
C39 0.0207(14) 0.0227(14) 0.0172(12) -0.0011(11) 0.0012(10) -0.0020(11)
C25 0.0129(13) 0.0165(13) 0.0132(11) -0.0011(10) 0.0018(9) 0.0014(10)
C26 0.0122(12) 0.0152(13) 0.0149(11) 0.0006(9) 0.0005(9) -0.0008(10)
C31 0.0168(13) 0.0155(13) 0.0127(11) 0.0015(10) 0.0050(9) -0.0002(10)
C32 0.0185(13) 0.0171(13) 0.0155(12) 0.0009(10) 0.0026(10) -0.0013(10)
C47 0.0282(16) 0.0199(15) 0.0291(15) 0.0059(12) 0.0066(12) -0.0006(12)
C27 0.0159(13) 0.0195(14) 0.0142(11) 0.0019(10) 0.0021(10) -0.0030(11)
C40 0.0154(13) 0.0133(12) 0.0149(11) -0.0007(10) 0.0051(10) 0.0017(10)
C30 0.0120(12) 0.0165(13) 0.0140(11) 0.0008(10) -0.0017(9) -0.0004(10)
C35 0.0229(14) 0.0175(13) 0.0149(12) -0.0022(10) 0.0042(10) -0.0050(11)
C33 0.0210(14) 0.0188(14) 0.0195(12) 0.0022(10) 0.0018(10) 0.0012(11)
C41 0.0181(13) 0.0154(13) 0.0135(11) -0.0022(10) 0.0044(10) 0.0033(10)
C36 0.0201(14) 0.0191(13) 0.0111(11) 0.0015(10) 0.0047(10) -0.0012(11)
C28 0.0112(12) 0.0237(14) 0.0151(12) -0.0038(10) 0.0028(9) 0.0011(10)
C43 0.0247(15) 0.0146(13) 0.0187(12) -0.0009(10) 0.0095(11) 0.0014(11)
C29 0.0138(13) 0.0147(13) 0.0193(12) -0.0011(10) 0.0004(10) 0.0022(10)
C34 0.0258(15) 0.0139(13) 0.0174(12) 0.0008(10) 0.0075(11) -0.0014(11)
C42 0.0207(14) 0.0170(13) 0.0142(11) 0.0005(10) 0.0043(10) 0.0057(11)
C37 0.0203(14) 0.0190(14) 0.0237(13) -0.0020(11) -0.0012(11) 0.0003(11)
C45 0.0201(14) 0.0183(13) 0.0155(12) 0.0004(10) 0.0019(10) 0.0009(11)
C48 0.0208(15) 0.0255(15) 0.0287(15) 0.0088(12) -0.0055(12) -0.0049(12)
C38 0.0319(17) 0.0167(14) 0.0299(15) -0.0045(12) 0.0033(12) 0.0015(12)
C46 0.0201(14) 0.0242(15) 0.0193(13) 0.0034(11) -0.0010(11) 0.0002(11)

loop_
_atom_type_symbol
_atom_type_description
_atom_type_scat_dispersion_real
_atom_type_scat_dispersion_imag
_atom_type_scat_source
C C 0.0033 0.0016 'International Tables Vol C Tables 4.2.6.8 and 6.1.1.4'
H H 0.0000 0.0000 'International Tables Vol C Tables 4.2.6.8 and 6.1.1.4'
Cl Cl 0.1484 0.1585 'International Tables Vol C Tables 4.2.6.8 and 6.1.1.4'
Pb Pb -3.3944 10.1111 'International Tables Vol C Tables 4.2.6.8 and 6.1.1.4'

loop_
_geom_angle_atom_site_label_1
_geom_angle_atom_site_label_2
_geom_angle_atom_site_label_3
_geom_angle
C25 Pb1 C1 115.32(8)
C43 C44 C45 121.5(2)
C2 C1 C6 118.4(2)
C2 C1 Pb1 112.79(16)
C6 C1 Pb1 127.25(18)
C19 C20 C21 122.1(2)
C8 C7 C12 119.5(2)
C8 C7 C2 120.4(2)
C12 C7 C2 120.0(2)
C5 C4 C3 121.4(2)
C5 C4 Cl1 119.01(19)
C3 C4 Cl1 119.6(2)
C4 C5 C6 119.8(2)
C20 C19 C18 117.8(2)
C20 C19 C23 121.4(2)
C18 C19 C23 120.8(2)
C17 C18 C19 122.0(2)
C9 C8 C7 119.0(2)
C9 C8 C13 120.1(2)
C7 C8 C13 120.9(2)
C17 C16 C21 119.4(2)
C17 C16 C6 120.5(2)
C21 C16 C6 119.6(2)
C4 C3 C2 119.0(2)
C18 C17 C16 119.5(2)
C18 C17 C22 120.2(2)
C16 C17 C22 120.2(2)
C5 C6 C1 120.2(2)
C5 C6 C16 115.4(2)
C1 C6 C16 124.3(2)
C11 C12 C7 119.1(2)
C11 C12 C15 119.6(2)
C7 C12 C15 121.2(2)
C20 C21 C16 119.2(2)
C20 C21 C24 119.4(2)
C16 C21 C24 121.4(2)
C11 C10 C9 118.0(2)
C11 C10 C14 121.9(2)
C9 C10 C14 120.1(2)
C10 C11 C12 121.9(2)
C10 C9 C8 122.0(2)
C3 C2 C1 121.2(2)
C3 C2 C7 118.2(2)
C1 C2 C7 120.6(2)
C30 C25 C26 117.7(2)
C30 C25 Pb1 131.45(18)
C26 C25 Pb1 108.78(17)
C27 C26 C25 122.0(2)
C27 C26 C31 118.8(2)
C25 C26 C31 119.1(2)
C36 C31 C32 120.0(2)
C36 C31 C26 119.2(2)
C32 C31 C26 120.8(2)
C33 C32 C31 118.9(2)
C33 C32 C37 120.3(2)
C31 C32 C37 120.8(2)
C28 C27 C26 118.8(2)
C41 C40 C45 119.5(2)
C41 C40 C30 121.0(2)
C45 C40 C30 118.5(2)
C25 C30 C29 120.2(2)
C25 C30 C40 125.8(2)
C29 C30 C40 113.8(2)
C34 C35 C36 122.2(2)
C32 C33 C34 121.8(2)
C42 C41 C40 119.1(2)
C42 C41 C46 119.0(2)
C40 C41 C46 121.9(2)
C35 C36 C31 118.8(2)
C35 C36 C39 121.5(2)
C31 C36 C39 119.6(2)
C29 C28 C27 121.1(2)
C29 C28 Cl2 118.8(2)
C27 C28 Cl2 120.1(2)
C42 C43 C44 118.5(2)
C42 C43 C47 120.3(2)
C44 C43 C47 121.2(2)
C28 C29 C30 120.2(2)
C35 C34 C33 118.1(2)
C35 C34 C38 121.3(2)
C33 C34 C38 120.7(2)
C43 C42 C41 122.0(2)
C44 C45 C40 119.4(2)
C44 C45 C48 120.2(2)
C40 C45 C48 120.4(2)

loop_
_geom_bond_atom_site_label_1
_geom_bond_atom_site_label_2
_geom_bond_distance
Pb1 C25 2.338(2)
Pb1 C1 2.347(2)
C44 C43 1.389(4)
C44 C45 1.391(4)
Cl2 C28 1.748(3)
Cl1 C4 1.752(2)
C1 C2 1.402(4)
C1 C6 1.407(3)
C20 C19 1.387(4)
C20 C21 1.394(4)
C7 C8 1.406(3)
C7 C12 1.409(3)
C7 C2 1.505(3)
C4 C5 1.379(4)
C4 C3 1.383(3)
C5 C6 1.398(3)
C15 C12 1.513(4)
C19 C18 1.391(4)
C19 C23 1.505(4)
C18 C17 1.388(4)
C8 C9 1.393(3)
C8 C13 1.507(3)
C16 C17 1.403(4)
C16 C21 1.404(3)
C16 C6 1.496(3)
C3 C2 1.395(3)
C17 C22 1.508(4)
C12 C11 1.394(4)
C21 C24 1.513(4)
C10 C11 1.388(4)
C10 C9 1.392(4)
C10 C14 1.512(3)
C39 C36 1.511(4)
C25 C30 1.402(3)
C25 C26 1.409(3)
C26 C27 1.392(4)
C26 C31 1.500(3)
C31 C36 1.403(3)
C31 C32 1.410(3)
C32 C33 1.386(4)
C32 C37 1.509(3)
C47 C43 1.512(4)
C27 C28 1.382(4)
C40 C41 1.404(3)
C40 C45 1.408(4)
C40 C30 1.492(3)
C30 C29 1.405(4)
C35 C34 1.383(4)
C35 C36 1.393(4)
C33 C34 1.398(4)
C41 C42 1.392(4)
C41 C46 1.504(4)
C28 C29 1.381(4)
C43 C42 1.382(4)
C34 C38 1.516(4)
C45 C48 1.514(3)

loop_
_geom_torsion_atom_site_label_1
_geom_torsion_atom_site_label_2
_geom_torsion_atom_site_label_3
_geom_torsion_atom_site_label_4
_geom_torsion
C25 Pb1 C1 C2 -116.57(17)
C25 Pb1 C1 C6 78.1(2)
C3 C4 C5 C6 -2.0(4)
Cl1 C4 C5 C6 178.43(19)
C21 C20 C19 C18 2.1(4)
C21 C20 C19 C23 -179.1(2)
C20 C19 C18 C17 -1.3(4)
C23 C19 C18 C17 179.9(2)
C12 C7 C8 C9 5.7(4)
C2 C7 C8 C9 -176.1(2)
C12 C7 C8 C13 -173.6(2)
C2 C7 C8 C13 4.5(4)
C5 C4 C3 C2 1.5(4)
Cl1 C4 C3 C2 -178.91(18)
C19 C18 C17 C16 -0.6(4)
C19 C18 C17 C22 -179.3(2)
C21 C16 C17 C18 1.7(3)
C6 C16 C17 C18 -170.6(2)
C21 C16 C17 C22 -179.6(2)
C6 C16 C17 C22 8.1(3)
C4 C5 C6 C1 -0.7(4)
C4 C5 C6 C16 175.9(2)
C2 C1 C6 C5 3.7(3)
Pb1 C1 C6 C5 168.28(18)
C2 C1 C6 C16 -172.5(2)
Pb1 C1 C6 C16 -8.0(3)
C17 C16 C6 C5 82.5(3)
C21 C16 C6 C5 -89.8(3)
C17 C16 C6 C1 -101.1(3)
C21 C16 C6 C1 86.7(3)
C8 C7 C12 C11 -6.4(4)
C2 C7 C12 C11 175.4(2)
C8 C7 C12 C15 169.9(2)
C2 C7 C12 C15 -8.2(4)
C19 C20 C21 C16 -1.0(4)
C19 C20 C21 C24 177.3(2)
C17 C16 C21 C20 -0.9(3)
C6 C16 C21 C20 171.4(2)
C17 C16 C21 C24 -179.2(2)
C6 C16 C21 C24 -6.9(4)
C9 C10 C11 C12 4.1(4)
C14 C10 C11 C12 -174.1(2)
C7 C12 C11 C10 1.5(4)
C15 C12 C11 C10 -175.0(2)
C11 C10 C9 C8 -4.8(4)
C14 C10 C9 C8 173.4(3)
C7 C8 C9 C10 -0.1(4)
C13 C8 C9 C10 179.3(2)
C4 C3 C2 C1 1.7(4)
C4 C3 C2 C7 -177.0(2)
C6 C1 C2 C3 -4.2(3)
Pb1 C1 C2 C3 -170.95(18)
C6 C1 C2 C7 174.4(2)
Pb1 C1 C2 C7 7.6(3)
C8 C7 C2 C3 -75.8(3)
C12 C7 C2 C3 102.4(3)
C8 C7 C2 C1 105.6(3)
C12 C7 C2 C1 -76.3(3)
C1 Pb1 C25 C30 62.7(2)
C1 Pb1 C25 C26 -134.53(16)
C30 C25 C26 C27 -1.2(4)
Pb1 C25 C26 C27 -166.74(19)
C30 C25 C26 C31 179.3(2)
Pb1 C25 C26 C31 13.7(3)
C27 C26 C31 C36 -94.4(3)
C25 C26 C31 C36 85.1(3)
C27 C26 C31 C32 86.4(3)
C25 C26 C31 C32 -94.0(3)
C36 C31 C32 C33 -4.1(4)
C26 C31 C32 C33 175.0(2)
C36 C31 C32 C37 176.1(2)
C26 C31 C32 C37 -4.8(4)
C25 C26 C27 C28 -0.5(4)
C31 C26 C27 C28 179.0(2)
C26 C25 C30 C29 2.4(3)
Pb1 C25 C30 C29 164.00(18)
C26 C25 C30 C40 -172.5(2)
Pb1 C25 C30 C40 -11.0(4)
C41 C40 C30 C25 -109.1(3)
C45 C40 C30 C25 82.2(3)
C41 C40 C30 C29 75.6(3)
C45 C40 C30 C29 -93.1(3)
C31 C32 C33 C34 0.3(4)
C37 C32 C33 C34 -179.9(2)
C45 C40 C41 C42 2.3(4)
C30 C40 C41 C42 -166.3(2)
C45 C40 C41 C46 -179.5(2)
C30 C40 C41 C46 11.9(4)
C34 C35 C36 C31 -1.8(4)
C34 C35 C36 C39 174.8(2)
C32 C31 C36 C35 4.9(4)
C26 C31 C36 C35 -174.3(2)
C32 C31 C36 C39 -171.7(2)
C26 C31 C36 C39 9.1(3)
C26 C27 C28 C29 1.2(4)
C26 C27 C28 Cl2 179.85(18)
C45 C44 C43 C42 1.4(4)
C45 C44 C43 C47 179.7(2)
C27 C28 C29 C30 0.1(4)
Cl2 C28 C29 C30 -178.66(18)
C25 C30 C29 C28 -1.9(4)
C40 C30 C29 C28 173.6(2)
C36 C35 C34 C33 -2.0(4)
C36 C35 C34 C38 177.0(2)
C32 C33 C34 C35 2.8(4)
C32 C33 C34 C38 -176.2(2)
C44 C43 C42 C41 -2.6(4)
C47 C43 C42 C41 179.1(2)
C40 C41 C42 C43 0.8(4)
C46 C41 C42 C43 -177.5(2)
C43 C44 C45 C40 1.6(4)
C43 C44 C45 C48 179.7(3)
C41 C40 C45 C44 -3.4(4)
C30 C40 C45 C44 165.5(2)
C41 C40 C45 C48 178.5(2)
C30 C40 C45 C48 -12.6(4)
